data_7159160
loop_
_publ_author_name
'Dhillon, Prakriti'
'Anaspure, Prasad'
'Wiklander, Jesper G.'
'Kathiravan, Subban'
'Nicholls, Ian A.'

_publ_section_title
;
 Diyne-steered switchable regioselectivity in cobalt(II)-catalysed
 C(sp<sup>2</sup>)-H activation of amides with unsymmetrical 1,3-diynes.
;
_journal_issue 9
_journal_name_full 'Organic &amp; biomolecular chemistry'
_journal_page_first 1942
_journal_page_last 1951
_journal_paper_doi 10.1039/d2ob02193e
_journal_volume 21
_journal_year 2023
_chemical_absolute_configuration unk
_chemical_formula_moiety 'C28 H20 N2 O2'
_chemical_formula_sum 'C28 H20 N2 O2'
_chemical_formula_weight 416.46
_space_group_crystal_system monoclinic
_space_group_IT_number 4
_space_group_name_Hall 'P 2yb'
_space_group_name_H-M_alt 'P 1 21 1'
_atom_sites_solution_hydrogens geom
_audit_creation_method SHELXL-2014/7
_audit_update_record
;
2020-11-02 deposited with the CCDC.	2023-01-18 downloaded from the CCDC.
;
_cell_angle_alpha 90
_cell_angle_beta 99.423(2)
_cell_angle_gamma 90
_cell_formula_units_Z 2
_cell_length_a 7.0317(4)
_cell_length_b 18.8318(12)
_cell_length_c 8.3435(6)
_cell_measurement_reflns_used 4230
_cell_measurement_temperature 296(2)
_cell_measurement_theta_max 24.14
_cell_measurement_theta_min 2.47
_cell_volume 1089.93(12)
_computing_cell_refinement 'APEX2/SAINT (Bruker, 2004)'
_computing_data_collection 'APEX2 (Bruker, 2004)'
_computing_data_reduction 'SAINT/XPREP (Bruker, 2004)'
_computing_molecular_graphics 'ORTEP3 (Farrugia, 1997) and Mercury (Bruno et al., 2002)'
_computing_publication_material 'SHELXL-2014/7 (Sheldrick, 2014)'
_computing_structure_refinement 'SHELXL-2014/7 (Sheldrick, 2014)'
_computing_structure_solution 'SHELXT-2014/4 (Sheldrick, 2014)'
_diffrn_ambient_temperature 296(2)
_diffrn_measured_fraction_theta_full 1.000
_diffrn_measured_fraction_theta_max 1.000
_diffrn_measurement_device_type 'Bruker axs kappa apex2 CCD Diffractometer'
_diffrn_measurement_method '\w and \f scan'
_diffrn_radiation_monochromator graphite
_diffrn_radiation_source 'fine-focus sealed tube'
_diffrn_radiation_type MoK\a
_diffrn_radiation_wavelength 0.71073
_diffrn_reflns_av_R_equivalents 0.0441
_diffrn_reflns_av_unetI/netI 0.0627
_diffrn_reflns_Laue_measured_fraction_full 1.000
_diffrn_reflns_Laue_measured_fraction_max 1.000
_diffrn_reflns_limit_h_max 8
_diffrn_reflns_limit_h_min -9
_diffrn_reflns_limit_k_max 24
_diffrn_reflns_limit_k_min -24
_diffrn_reflns_limit_l_max 10
_diffrn_reflns_limit_l_min -10
_diffrn_reflns_number 16022
_diffrn_reflns_point_group_measured_fraction_full 1.000
_diffrn_reflns_point_group_measured_fraction_max 0.999
_diffrn_reflns_theta_full 25.242
_diffrn_reflns_theta_max 27.071
_diffrn_reflns_theta_min 2.163
_exptl_absorpt_coefficient_mu 0.080
_exptl_absorpt_correction_T_max 07455
_exptl_absorpt_correction_T_min 0.7041
_exptl_absorpt_correction_type multi-scan
_exptl_absorpt_process_details 'SADABS (Bruker, 2004)'
_exptl_crystal_colour brown
_exptl_crystal_density_diffrn 1.269
_exptl_crystal_description block
_exptl_crystal_F_000 436
_exptl_crystal_size_max 0.250
_exptl_crystal_size_mid 0.200
_exptl_crystal_size_min 0.150
_refine_diff_density_max 0.258
_refine_diff_density_min -0.212
_refine_diff_density_rms 0.059
_refine_ls_abs_structure_details
;
 Flack x determined using 977 quotients [(I+)-(I-)]/[(I+)+(I-)]
 (Parsons, Flack and Wagner, Acta Cryst. B69 (2013) 249-259).
;
_refine_ls_abs_structure_Flack -0.4(8)
_refine_ls_extinction_coef 0.038(6)
_refine_ls_extinction_expression Fc^*^=kFc[1+0.001xFc^2^\l^3^/sin(2\q)]^-1/4^
_refine_ls_extinction_method 'SHELXL-2014/7 (Sheldrick 2014'
_refine_ls_goodness_of_fit_ref 0.968
_refine_ls_hydrogen_treatment constr
_refine_ls_matrix_type full
_refine_ls_number_parameters 290
_refine_ls_number_reflns 4777
_refine_ls_number_restraints 1
_refine_ls_restrained_S_all 0.968
_refine_ls_R_factor_all 0.1154
_refine_ls_R_factor_gt 0.0510
_refine_ls_shift/su_max 0.000
_refine_ls_shift/su_mean 0.000
_refine_ls_structure_factor_coef Fsqd
_refine_ls_weighting_details 'w=1/[\s^2^(Fo^2^)+(0.0767P)^2^] where P=(Fo^2^+2Fc^2^)/3'
_refine_ls_weighting_scheme calc
_refine_ls_wR_factor_gt 0.1175
_refine_ls_wR_factor_ref 0.1502
_reflns_Friedel_coverage 0.938
_reflns_Friedel_fraction_full 1.000
_reflns_Friedel_fraction_max 0.997
_reflns_number_gt 2644
_reflns_number_total 4777
_reflns_threshold_expression 'I > 2\s(I)'
_cod_data_source_file d2ob02193e2.cif
_cod_data_source_block S2
_cod_depositor_comments 'Adding full bibliography for 7159156--7159161.cif.'
_cod_original_sg_symbol_H-M 'P 21'
_cod_database_code 7159160
_shelx_shelxl_version_number 2014/7
_shelx_space_group_comment
;
The symmetry employed for this shelxl refinement is uniquely defined
by the following loop, which should always be used as a source of
symmetry information in preference to the above space-group names.
They are only intended as comments.
;
_shelx_estimated_absorpt_t_min 0.980
_shelx_estimated_absorpt_t_max 0.988

loop_
_space_group_symop_operation_xyz
'x, y, z'
'-x, y+1/2, -z'

loop_
_atom_site_label
_atom_site_type_symbol
_atom_site_fract_x
_atom_site_fract_y
_atom_site_fract_z
_atom_site_U_iso_or_equiv
_atom_site_adp_type
_atom_site_occupancy
_atom_site_site_symmetry_order
_atom_site_calc_flag
_atom_site_refinement_flags_posn
_atom_site_refinement_flags_adp
_atom_site_refinement_flags_occupancy
_atom_site_disorder_assembly
_atom_site_disorder_group
C1 C 0.5116(6) 0.6521(3) 0.7574(6) 0.0636(13) Uani 1 1 d . . . . .
H1 H 0.4945 0.6367 0.8601 0.076 Uiso 1 1 calc R U . . .
C2 C 0.3681(7) 0.6943(3) 0.6635(8) 0.0740(15) Uani 1 1 d . . . . .
H2 H 0.2572 0.7065 0.7045 0.089 Uiso 1 1 calc R U . . .
C3 C 0.3920(6) 0.7170(3) 0.5144(7) 0.0626(14) Uani 1 1 d . . . . .
H3 H 0.2966 0.7443 0.4530 0.075 Uiso 1 1 calc R U . . .
C4 C 0.5593(6) 0.6998(2) 0.4515(5) 0.0474(11) Uani 1 1 d . . . . .
C5 C 0.5928(7) 0.7231(3) 0.2985(6) 0.0595(13) Uani 1 1 d . . . . .
H5 H 0.5017 0.7508 0.2333 0.071 Uiso 1 1 calc R U . . .
C6 C 0.7593(8) 0.7047(3) 0.2470(6) 0.0680(14) Uani 1 1 d . . . . .
H6 H 0.7843 0.7201 0.1466 0.082 Uiso 1 1 calc R U . . .
C7 C 0.8918(7) 0.6627(3) 0.3460(6) 0.0654(14) Uani 1 1 d . . . . .
H7 H 1.0045 0.6504 0.3078 0.079 Uiso 1 1 calc R U . . .
C8 C 0.7028(5) 0.6575(2) 0.5443(5) 0.0430(10) Uani 1 1 d . . . . .
C9 C 0.6724(6) 0.6339(2) 0.6993(5) 0.0460(11) Uani 1 1 d . . . . .
C10 C 0.9699(6) 0.6170(2) 0.8876(5) 0.0477(11) Uani 1 1 d . . . . .
C11 C 1.1152(5) 0.5681(2) 0.9661(5) 0.0467(11) Uani 1 1 d . . . . .
C12 C 1.2702(6) 0.5941(3) 1.0766(5) 0.0524(12) Uani 1 1 d . . . . .
H12 H 1.2759 0.6422 1.1017 0.063 Uiso 1 1 calc R U . . .
C13 C 1.4127(6) 0.5503(3) 1.1478(6) 0.0617(13) Uani 1 1 d . . . . .
H13 H 1.5143 0.5683 1.2222 0.074 Uiso 1 1 calc R U . . .
C14 C 1.4059(7) 0.4784(3) 1.1091(6) 0.0680(14) Uani 1 1 d . . . . .
H14 H 1.5045 0.4485 1.1563 0.082 Uiso 1 1 calc R U . . .
C15 C 1.2552(6) 0.4515(3) 1.0018(6) 0.0647(14) Uani 1 1 d . . . . .
H15 H 1.2532 0.4033 0.9769 0.078 Uiso 1 1 calc R U . . .
C16 C 1.1031(6) 0.4951(2) 0.9285(5) 0.0476(11) Uani 1 1 d . . . . .
C17 C 0.9377(6) 0.4676(2) 0.8233(5) 0.0495(11) Uani 1 1 d . . . . .
C18 C 0.7973(6) 0.5138(2) 0.7591(5) 0.0466(11) Uani 1 1 d . . . . .
C19 C 0.9130(7) 0.3892(2) 0.7874(6) 0.0570(12) Uani 1 1 d . . . . .
H19A H 0.8205 0.3827 0.6886 0.068 Uiso 1 1 calc R U . . .
H19B H 1.0351 0.3694 0.7695 0.068 Uiso 1 1 calc R U . . .
C20 C 0.8452(8) 0.3504(3) 0.9226(7) 0.0735(15) Uani 1 1 d . . . . .
H20A H 0.9381 0.3560 1.0215 0.088 Uiso 1 1 calc R U . . .
H20B H 0.7232 0.3699 0.9413 0.088 Uiso 1 1 calc R U . . .
C21 C 0.6222(7) 0.4913(2) 0.6606(6) 0.0521(12) Uani 1 1 d . . . . .
C22 C 0.4720(7) 0.4704(2) 0.5863(6) 0.0531(11) Uani 1 1 d . . . . .
C23 C 0.2937(6) 0.4442(2) 0.5017(5) 0.0513(12) Uani 1 1 d . . . . .
C24 C 0.2787(7) 0.3737(2) 0.4515(7) 0.0651(14) Uani 1 1 d . . . . .
H24 H 0.3864 0.3443 0.4700 0.078 Uiso 1 1 calc R U . . .
C25 C 0.1053(8) 0.3472(3) 0.3746(7) 0.0726(15) Uani 1 1 d . . . . .
H25 H 0.0964 0.3001 0.3404 0.087 Uiso 1 1 calc R U . . .
C26 C -0.0543(7) 0.3899(3) 0.3483(6) 0.0710(15) Uani 1 1 d . . . . .
H26 H -0.1722 0.3715 0.2992 0.085 Uiso 1 1 calc R U . . .
C27 C -0.0403(7) 0.4592(3) 0.3940(6) 0.0710(15) Uani 1 1 d . . . . .
H27 H -0.1484 0.4883 0.3728 0.085 Uiso 1 1 calc R U . . .
C28 C 0.1308(7) 0.4869(3) 0.4707(6) 0.0629(13) Uani 1 1 d . . . . .
H28 H 0.1378 0.5343 0.5022 0.075 Uiso 1 1 calc R U . . .
N1 N 0.8135(5) 0.58726(17) 0.7900(4) 0.0455(9) Uani 1 1 d . . . . .
N2 N 0.8693(5) 0.6388(2) 0.4907(5) 0.0549(10) Uani 1 1 d . . . . .
O1 O 0.9780(5) 0.68269(16) 0.9035(4) 0.0631(9) Uani 1 1 d . . . . .
O2 O 0.8225(6) 0.27703(17) 0.8833(5) 0.0922(13) Uani 1 1 d . . . . .
H2A H 0.8595 0.2531 0.9645 0.138 Uiso 1 1 calc R U . . .

loop_
_atom_site_aniso_label
_atom_site_aniso_U_11
_atom_site_aniso_U_22
_atom_site_aniso_U_33
_atom_site_aniso_U_23
_atom_site_aniso_U_13
_atom_site_aniso_U_12
C1 0.058(3) 0.062(3) 0.075(3) 0.009(3) 0.024(3) 0.007(3)
C2 0.050(3) 0.071(4) 0.105(5) 0.007(3) 0.026(3) 0.013(3)
C3 0.045(3) 0.051(3) 0.090(4) 0.005(3) 0.006(3) 0.003(2)
C4 0.047(2) 0.035(2) 0.058(3) 0.001(2) 0.002(2) -0.0030(19)
C5 0.062(3) 0.052(3) 0.058(3) 0.004(2) -0.010(3) -0.002(2)
C6 0.076(4) 0.069(3) 0.059(3) 0.005(3) 0.010(3) -0.005(3)
C7 0.063(3) 0.074(4) 0.063(3) -0.004(3) 0.022(3) -0.001(3)
C8 0.036(2) 0.038(2) 0.053(3) -0.0029(19) 0.0039(19) -0.0042(17)
C9 0.041(2) 0.039(2) 0.057(3) 0.000(2) 0.005(2) 0.0003(19)
C10 0.052(3) 0.043(3) 0.048(3) 0.002(2) 0.008(2) -0.003(2)
C11 0.047(2) 0.042(3) 0.051(3) 0.002(2) 0.009(2) -0.0056(19)
C12 0.053(3) 0.047(3) 0.054(3) 0.002(2) 0.003(2) -0.007(2)
C13 0.056(3) 0.061(3) 0.063(3) 0.001(3) -0.006(2) -0.012(3)
C14 0.055(3) 0.066(4) 0.078(3) 0.008(3) -0.007(3) 0.006(2)
C15 0.058(3) 0.051(3) 0.079(3) 0.000(3) -0.006(3) 0.002(2)
C16 0.050(2) 0.045(3) 0.047(2) 0.003(2) 0.004(2) -0.003(2)
C17 0.057(3) 0.039(2) 0.050(3) 0.001(2) 0.003(2) -0.004(2)
C18 0.049(2) 0.039(3) 0.051(3) -0.001(2) 0.006(2) -0.003(2)
C19 0.064(3) 0.044(3) 0.057(3) -0.003(2) -0.006(2) 0.001(2)
C20 0.097(4) 0.043(3) 0.075(4) 0.003(3) -0.001(3) -0.012(3)
C21 0.056(3) 0.041(3) 0.056(3) 0.005(2) 0.003(2) 0.001(2)
C22 0.054(3) 0.045(3) 0.058(3) 0.004(2) 0.003(2) 0.002(2)
C23 0.051(3) 0.050(3) 0.051(3) 0.006(2) 0.003(2) -0.003(2)
C24 0.062(3) 0.045(3) 0.083(4) 0.003(3) -0.006(3) 0.004(2)
C25 0.084(4) 0.053(3) 0.076(4) -0.005(3) -0.001(3) -0.007(3)
C26 0.058(3) 0.086(4) 0.064(3) -0.005(3) -0.007(3) -0.009(3)
C27 0.052(3) 0.087(4) 0.070(3) -0.004(3) 0.000(3) 0.011(3)
C28 0.058(3) 0.061(3) 0.067(3) -0.005(3) 0.002(3) 0.008(2)
N1 0.047(2) 0.035(2) 0.053(2) 0.0027(16) 0.0032(17) 0.0005(15)
N2 0.046(2) 0.060(2) 0.060(3) -0.003(2) 0.0114(18) 0.0058(18)
O1 0.070(2) 0.041(2) 0.075(2) -0.0047(17) 0.0021(17) -0.0033(15)
O2 0.115(3) 0.042(2) 0.103(3) 0.013(2) -0.035(2) -0.017(2)

loop_
_atom_type_symbol
_atom_type_description
_atom_type_scat_dispersion_real
_atom_type_scat_dispersion_imag
_atom_type_scat_source
C C 0.0033 0.0016 'International Tables Vol C Tables 4.2.6.8 and 6.1.1.4'
H H 0.0000 0.0000 'International Tables Vol C Tables 4.2.6.8 and 6.1.1.4'
N N 0.0061 0.0033 'International Tables Vol C Tables 4.2.6.8 and 6.1.1.4'
O O 0.0106 0.0060 'International Tables Vol C Tables 4.2.6.8 and 6.1.1.4'

loop_
_geom_angle_atom_site_label_1
_geom_angle_atom_site_label_2
_geom_angle_atom_site_label_3
_geom_angle
_geom_angle_site_symmetry_1
_geom_angle_site_symmetry_3
_geom_angle_publ_flag
C9 C1 C2 120.5(5) . . ?
C9 C1 H1 119.7 . . ?
C2 C1 H1 119.7 . . ?
C3 C2 C1 120.1(5) . . ?
C3 C2 H2 119.9 . . ?
C1 C2 H2 119.9 . . ?
C2 C3 C4 120.6(5) . . ?
C2 C3 H3 119.7 . . ?
C4 C3 H3 119.7 . . ?
C3 C4 C5 122.9(4) . . ?
C3 C4 C8 119.5(4) . . ?
C5 C4 C8 117.6(4) . . ?
C6 C5 C4 119.4(5) . . ?
C6 C5 H5 120.3 . . ?
C4 C5 H5 120.3 . . ?
C5 C6 C7 119.1(5) . . ?
C5 C6 H6 120.4 . . ?
C7 C6 H6 120.4 . . ?
N2 C7 C6 124.7(5) . . ?
N2 C7 H7 117.7 . . ?
C6 C7 H7 117.7 . . ?
N2 C8 C4 122.7(4) . . ?
N2 C8 C9 118.9(4) . . ?
C4 C8 C9 118.5(4) . . ?
C1 C9 C8 120.7(4) . . ?
C1 C9 N1 120.8(4) . . ?
C8 C9 N1 118.4(4) . . ?
O1 C10 N1 119.0(4) . . ?
O1 C10 C11 124.5(4) . . ?
N1 C10 C11 116.4(4) . . ?
C12 C11 C16 120.1(4) . . ?
C12 C11 C10 119.5(4) . . ?
C16 C11 C10 120.5(4) . . ?
C13 C12 C11 121.1(5) . . ?
C13 C12 H12 119.4 . . ?
C11 C12 H12 119.4 . . ?
C12 C13 C14 119.7(4) . . ?
C12 C13 H13 120.2 . . ?
C14 C13 H13 120.2 . . ?
C15 C14 C13 120.4(5) . . ?
C15 C14 H14 119.8 . . ?
C13 C14 H14 119.8 . . ?
C14 C15 C16 121.4(5) . . ?
C14 C15 H15 119.3 . . ?
C16 C15 H15 119.3 . . ?
C15 C16 C11 117.3(4) . . ?
C15 C16 C17 122.6(4) . . ?
C11 C16 C17 120.1(4) . . ?
C18 C17 C16 118.3(4) . . ?
C18 C17 C19 119.7(4) . . ?
C16 C17 C19 122.0(4) . . ?
C17 C18 N1 121.7(4) . . ?
C17 C18 C21 122.6(4) . . ?
N1 C18 C21 115.7(4) . . ?
C20 C19 C17 111.8(4) . . ?
C20 C19 H19A 109.3 . . ?
C17 C19 H19A 109.3 . . ?
C20 C19 H19B 109.3 . . ?
C17 C19 H19B 109.3 . . ?
H19A C19 H19B 107.9 . . ?
O2 C20 C19 109.9(4) . . ?
O2 C20 H20A 109.7 . . ?
C19 C20 H20A 109.7 . . ?
O2 C20 H20B 109.7 . . ?
C19 C20 H20B 109.7 . . ?
H20A C20 H20B 108.2 . . ?
C22 C21 C18 175.9(5) . . ?
C21 C22 C23 178.4(5) . . ?
C28 C23 C24 118.5(4) . . ?
C28 C23 C22 121.7(4) . . ?
C24 C23 C22 119.8(4) . . ?
C25 C24 C23 120.3(4) . . ?
C25 C24 H24 119.8 . . ?
C23 C24 H24 119.8 . . ?
C26 C25 C24 120.1(5) . . ?
C26 C25 H25 119.9 . . ?
C24 C25 H25 119.9 . . ?
C27 C26 C25 120.0(5) . . ?
C27 C26 H26 120.0 . . ?
C25 C26 H26 120.0 . . ?
C26 C27 C28 121.0(5) . . ?
C26 C27 H27 119.5 . . ?
C28 C27 H27 119.5 . . ?
C27 C28 C23 120.1(5) . . ?
C27 C28 H28 120.0 . . ?
C23 C28 H28 120.0 . . ?
C10 N1 C18 122.7(3) . . ?
C10 N1 C9 118.5(3) . . ?
C18 N1 C9 118.3(3) . . ?
C7 N2 C8 116.6(4) . . ?
C20 O2 H2A 109.5 . . ?

loop_
_geom_bond_atom_site_label_1
_geom_bond_atom_site_label_2
_geom_bond_distance
_geom_bond_site_symmetry_2
_geom_bond_publ_flag
C1 C9 1.345(6) . ?
C1 C2 1.417(7) . ?
C1 H1 0.9300 . ?
C2 C3 1.351(7) . ?
C2 H2 0.9300 . ?
C3 C4 1.403(6) . ?
C3 H3 0.9300 . ?
C4 C5 1.405(6) . ?
C4 C8 1.412(6) . ?
C5 C6 1.356(7) . ?
C5 H5 0.9300 . ?
C6 C7 1.388(7) . ?
C6 H6 0.9300 . ?
C7 N2 1.323(6) . ?
C7 H7 0.9300 . ?
C8 N2 1.367(5) . ?
C8 C9 1.416(6) . ?
C9 N1 1.444(5) . ?
C10 O1 1.245(5) . ?
C10 N1 1.376(5) . ?
C10 C11 1.449(6) . ?
C11 C12 1.396(6) . ?
C11 C16 1.410(6) . ?
C12 C13 1.357(6) . ?
C12 H12 0.9300 . ?
C13 C14 1.391(7) . ?
C13 H13 0.9300 . ?
C14 C15 1.368(6) . ?
C14 H14 0.9300 . ?
C15 C16 1.406(6) . ?
C15 H15 0.9300 . ?
C16 C17 1.434(6) . ?
C17 C18 1.359(6) . ?
C17 C19 1.511(6) . ?
C18 N1 1.409(5) . ?
C18 C21 1.428(6) . ?
C19 C20 1.487(7) . ?
C19 H19A 0.9700 . ?
C19 H19B 0.9700 . ?
C20 O2 1.422(6) . ?
C20 H20A 0.9700 . ?
C20 H20B 0.9700 . ?
C21 C22 1.201(6) . ?
C22 C23 1.422(6) . ?
C23 C28 1.389(6) . ?
C23 C24 1.392(6) . ?
C24 C25 1.376(6) . ?
C24 H24 0.9300 . ?
C25 C26 1.369(7) . ?
C25 H25 0.9300 . ?
C26 C27 1.358(8) . ?
C26 H26 0.9300 . ?
C27 C28 1.370(7) . ?
C27 H27 0.9300 . ?
C28 H28 0.9300 . ?
O2 H2A 0.8200 . ?

loop_
_geom_hbond_atom_site_label_D
_geom_hbond_atom_site_label_H
_geom_hbond_atom_site_label_A
_geom_hbond_distance_DH
_geom_hbond_distance_HA
_geom_hbond_distance_DA
_geom_hbond_angle_DHA
_geom_hbond_site_symmetry_A
O2 H2A O1 0.82 1.97 2.734(4) 155.5 2_747

loop_
_geom_torsion_atom_site_label_1
_geom_torsion_atom_site_label_2
_geom_torsion_atom_site_label_3
_geom_torsion_atom_site_label_4
_geom_torsion
_geom_torsion_site_symmetry_1
_geom_torsion_site_symmetry_2
_geom_torsion_site_symmetry_3
_geom_torsion_site_symmetry_4
_geom_torsion_publ_flag
C9 C1 C2 C3 -0.2(8) . . . . ?
C1 C2 C3 C4 -0.7(8) . . . . ?
C2 C3 C4 C5 -178.9(5) . . . . ?
C2 C3 C4 C8 0.8(7) . . . . ?
C3 C4 C5 C6 179.4(4) . . . . ?
C8 C4 C5 C6 -0.4(6) . . . . ?
C4 C5 C6 C7 0.7(7) . . . . ?
C5 C6 C7 N2 -0.5(8) . . . . ?
C3 C4 C8 N2 -180.0(4) . . . . ?
C5 C4 C8 N2 -0.3(6) . . . . ?
C3 C4 C8 C9 -0.1(6) . . . . ?
C5 C4 C8 C9 179.6(4) . . . . ?
C2 C1 C9 C8 1.0(7) . . . . ?
C2 C1 C9 N1 -176.1(4) . . . . ?
N2 C8 C9 C1 179.1(4) . . . . ?
C4 C8 C9 C1 -0.8(6) . . . . ?
N2 C8 C9 N1 -3.8(6) . . . . ?
C4 C8 C9 N1 176.4(3) . . . . ?
O1 C10 C11 C12 4.7(6) . . . . ?
N1 C10 C11 C12 -175.1(4) . . . . ?
O1 C10 C11 C16 -173.8(4) . . . . ?
N1 C10 C11 C16 6.5(6) . . . . ?
C16 C11 C12 C13 0.9(6) . . . . ?
C10 C11 C12 C13 -177.5(4) . . . . ?
C11 C12 C13 C14 0.8(7) . . . . ?
C12 C13 C14 C15 -1.1(7) . . . . ?
C13 C14 C15 C16 -0.3(8) . . . . ?
C14 C15 C16 C11 1.9(7) . . . . ?
C14 C15 C16 C17 -176.1(5) . . . . ?
C12 C11 C16 C15 -2.2(6) . . . . ?
C10 C11 C16 C15 176.2(4) . . . . ?
C12 C11 C16 C17 175.9(4) . . . . ?
C10 C11 C16 C17 -5.7(6) . . . . ?
C15 C16 C17 C18 179.5(4) . . . . ?
C11 C16 C17 C18 1.5(6) . . . . ?
C15 C16 C17 C19 1.6(7) . . . . ?
C11 C16 C17 C19 -176.4(4) . . . . ?
C16 C17 C18 N1 1.7(6) . . . . ?
C19 C17 C18 N1 179.6(4) . . . . ?
C16 C17 C18 C21 -176.4(4) . . . . ?
C19 C17 C18 C21 1.6(7) . . . . ?
C18 C17 C19 C20 -99.2(5) . . . . ?
C16 C17 C19 C20 78.7(6) . . . . ?
C17 C19 C20 O2 179.5(4) . . . . ?
C28 C23 C24 C25 -0.7(7) . . . . ?
C22 C23 C24 C25 177.8(5) . . . . ?
C23 C24 C25 C26 -0.6(8) . . . . ?
C24 C25 C26 C27 1.9(8) . . . . ?
C25 C26 C27 C28 -1.9(8) . . . . ?
C26 C27 C28 C23 0.6(8) . . . . ?
C24 C23 C28 C27 0.7(7) . . . . ?
C22 C23 C28 C27 -177.7(4) . . . . ?
O1 C10 N1 C18 176.9(4) . . . . ?
C11 C10 N1 C18 -3.4(5) . . . . ?
O1 C10 N1 C9 5.0(6) . . . . ?
C11 C10 N1 C9 -175.3(4) . . . . ?
C17 C18 N1 C10 -0.7(6) . . . . ?
C21 C18 N1 C10 177.5(4) . . . . ?
C17 C18 N1 C9 171.2(4) . . . . ?
C21 C18 N1 C9 -10.6(6) . . . . ?
C1 C9 N1 C10 -95.8(5) . . . . ?
C8 C9 N1 C10 87.0(5) . . . . ?
C1 C9 N1 C18 91.9(5) . . . . ?
C8 C9 N1 C18 -85.3(5) . . . . ?
C6 C7 N2 C8 -0.1(7) . . . . ?
C4 C8 N2 C7 0.5(6) . . . . ?
C9 C8 N2 C7 -179.4(4) . . . . ?
